data_7247897
loop_
_publ_author_name
'Donaldson, Marryllyn E.'
'Dais, Tyson N.'
'Rowlands, Gareth J.'
'Matheson, Brodie E.'
'Plieger, Paul G.'

_publ_section_title
;
 Adaptable 2,5-bis((1,2,3-triazol-4-yl)methoxy)pyrazine ligands for the
 simple self-assembly of homoleptic 1D coordination polymers
;
_journal_issue 4
_journal_name_full CrystEngComm
_journal_page_first 504
_journal_page_last 516
_journal_paper_doi 10.1039/D3CE01143G
_journal_volume 26
_journal_year 2024
_chemical_formula_moiety 'C20 H30 Fe N8 O2, 2(Cl O4), 0.25(H2 O)'
_chemical_formula_sum 'C20 H30.5 Cl2 Fe N8 O10.25'
_chemical_formula_weight 673.77
_space_group_crystal_system monoclinic
_space_group_IT_number 14
_space_group_name_Hall '-P 2yn'
_space_group_name_H-M_alt 'P 1 21/n 1'
_atom_sites_solution_hydrogens geom
_atom_sites_solution_primary direct
_atom_sites_solution_secondary difmap
_audit_creation_date 2023-10-14
_audit_creation_method
;
Olex2 1.5
(compiled 2023.08.24 svn.re1ec1418 for OlexSys, GUI svn.r6817)
;
_audit_update_record
;
2023-10-14 deposited with the CCDC.	2023-12-13 downloaded from the CCDC.
;
_cell_angle_alpha 90
_cell_angle_beta 90
_cell_angle_gamma 90
_cell_formula_units_Z 4
_cell_length_a 10.0299(12)
_cell_length_b 13.9025(17)
_cell_length_c 19.959(2)
_cell_measurement_reflns_used 8740
_cell_measurement_temperature 100.00
_cell_measurement_theta_max 75.36
_cell_measurement_theta_min 3.87
_cell_volume 2783.1(6)
_computing_cell_refinement 'SAINT V8.40B (?, 2016)'
_computing_data_reduction 'SAINT V8.40B (?, 2016)'
_computing_molecular_graphics 'Olex2 1.5 (Dolomanov et al., 2009)'
_computing_publication_material 'Olex2 1.5 (Dolomanov et al., 2009)'
_computing_structure_refinement 'XL  (Sheldrick, 2008)'
_computing_structure_solution 'olex2.solve 1.5 (Bourhis et al., 2015)'
_diffrn_ambient_temperature 100.00
_diffrn_measured_fraction_theta_full 0.999
_diffrn_measured_fraction_theta_max 0.996
_diffrn_measurement_device_type 'D8 Venture'
_diffrn_measurement_method '\f and \w scans'
_diffrn_radiation_type CuK\a
_diffrn_radiation_wavelength 1.54178
_diffrn_reflns_av_R_equivalents 0.0799
_diffrn_reflns_av_unetI/netI 0.0561
_diffrn_reflns_Laue_measured_fraction_full 0.999
_diffrn_reflns_Laue_measured_fraction_max 0.996
_diffrn_reflns_limit_h_max 12
_diffrn_reflns_limit_h_min -11
_diffrn_reflns_limit_k_max 16
_diffrn_reflns_limit_k_min -16
_diffrn_reflns_limit_l_max 24
_diffrn_reflns_limit_l_min -24
_diffrn_reflns_number 29947
_diffrn_reflns_point_group_measured_fraction_full 0.999
_diffrn_reflns_point_group_measured_fraction_max 0.996
_diffrn_reflns_theta_full 67.679
_diffrn_reflns_theta_max 70.040
_diffrn_reflns_theta_min 3.875
_exptl_absorpt_coefficient_mu 6.726
_exptl_absorpt_correction_T_max 0.7540
_exptl_absorpt_correction_T_min 0.3882
_exptl_absorpt_correction_type multi-scan
_exptl_absorpt_process_details
;
SADABS-2016/2 (Bruker,2016/2) was used for absorption correction.
wR2(int) was 0.1692 before and 0.0987 after correction.
The Ratio of minimum to maximum transmission is 0.5149.
The \l/2 correction factor is Not present.
;
_exptl_crystal_colour 'clear yellow'
_exptl_crystal_colour_lustre clear
_exptl_crystal_colour_primary yellow
_exptl_crystal_density_diffrn 1.608
_exptl_crystal_description plank
_exptl_crystal_F_000 1394
_exptl_crystal_recrystallization_method 'Et2O into MeCN/MeOH solution'
_exptl_crystal_size_max 0.8
_exptl_crystal_size_mid 0.3
_exptl_crystal_size_min 0.3
_refine_diff_density_max 1.042
_refine_diff_density_min -0.441
_refine_diff_density_rms 0.116
_refine_ls_extinction_coef 0.0020(2)
_refine_ls_extinction_expression Fc^*^=kFc[1+0.001xFc^2^\l^3^/sin(2\q)]^-1/4^
_refine_ls_extinction_method 'SHELXL-2019/1 (Sheldrick 2019)'
_refine_ls_goodness_of_fit_ref 1.061
_refine_ls_hydrogen_treatment constr
_refine_ls_matrix_type full
_refine_ls_number_parameters 385
_refine_ls_number_reflns 5268
_refine_ls_number_restraints 0
_refine_ls_restrained_S_all 1.061
_refine_ls_R_factor_all 0.0798
_refine_ls_R_factor_gt 0.0615
_refine_ls_shift/su_max 0.001
_refine_ls_shift/su_mean 0.000
_refine_ls_structure_factor_coef Fsqd
_refine_ls_weighting_details 'w=1/[\s^2^(Fo^2^)+(0.0905P)^2^+4.1951P] where P=(Fo^2^+2Fc^2^)/3'
_refine_ls_weighting_scheme calc
_refine_ls_wR_factor_gt 0.1639
_refine_ls_wR_factor_ref 0.1765
_reflns_Friedel_coverage 0.000
_reflns_number_gt 3967
_reflns_number_total 5268
_reflns_threshold_expression 'I > 2\s(I)'
_cod_data_source_file d3ce01143g2.cif
_cod_data_source_block DT1_2B
_cod_depositor_comments 'Adding full bibliography for 7247889--7247898.cif.'
_cod_original_formula_sum 'C20 H30.50 Cl2 Fe N8 O10.25'
_cod_database_code 7247897
_shelx_shelxl_version_number 2019/1
_shelx_space_group_comment
;
The symmetry employed for this shelxl refinement is uniquely defined
by the following loop, which should always be used as a source of
symmetry information in preference to the above space-group names.
They are only intended as comments.
;
_shelx_estimated_absorpt_t_max 0.237
_shelx_estimated_absorpt_t_min 0.075
_olex2_refinement_description
;
1. Fixed Uiso
 At 1.2 times of:
  All C(H) groups, All C(H,H) groups
 At 1.5 times of:
  All C(H,H,H) groups, All O(H,H) groups
2. Others
 Fixed Sof: O1(0.25) H1A(0.25) H1B(0.25)
3.a Free rotating group:
 O1(H1A,H1B)
3.b Secondary CH2 refined with riding coordinates:
 C00T(H00A,H00B), C00U(H00C,H00D), C00V(H00E,H00F), C00X(H00G,H00H), C00Y(H00I,
 H00J), C00Z(H00K,H00L), C010(H01A,H01B), C011(H01C,H01D), C012(H01E,H01F),
 C015(H01M,H01N)
3.c Aromatic/amide H refined with riding coordinates:
 C00O(H00O), C00Q(H00Q), C00S(H00S), C00W(H00W)
3.d Idealised Me refined as rotating group:
 C013(H01G,H01H,H01I), C014(H01J,H01K,H01L)
;
_olex2_submission_special_instructions 'No special instructions were received'

loop_
_space_group_symop_operation_xyz
'x, y, z'
'-x+1/2, y+1/2, -z+1/2'
'-x, -y, -z'
'x-1/2, -y-1/2, z-1/2'

loop_
_atom_site_label
_atom_site_type_symbol
_atom_site_fract_x
_atom_site_fract_y
_atom_site_fract_z
_atom_site_U_iso_or_equiv
_atom_site_adp_type
_atom_site_occupancy
_atom_site_site_symmetry_order
_atom_site_calc_flag
_atom_site_refinement_flags_posn
_atom_site_refinement_flags_adp
_atom_site_refinement_flags_occupancy
_atom_site_disorder_assembly
_atom_site_disorder_group
Fe01 Fe 0.25009(6) 0.81963(4) 0.49633(3) 0.0213(2) Uani 1 1 d . . . . .
Cl02 Cl -0.17704(11) 0.86319(8) 0.66365(5) 0.0318(3) Uani 1 1 d . . . . .
Cl03 Cl 0.67382(11) 0.89029(8) 0.32681(5) 0.0323(3) Uani 1 1 d . . . . .
O004 O 0.1709(3) 0.8356(2) 0.39674(13) 0.0276(7) Uani 1 1 d . . . . .
O005 O 0.3333(3) 0.8247(2) 0.59576(13) 0.0285(7) Uani 1 1 d . . . . .
O006 O -0.0405(3) 0.8845(2) 0.68081(15) 0.0345(7) Uani 1 1 d . . . . .
O007 O 0.5369(3) 0.9107(2) 0.30769(15) 0.0367(7) Uani 1 1 d . . . . .
O008 O 0.7560(3) 0.9725(2) 0.31004(15) 0.0381(8) Uani 1 1 d . . . . .
N009 N 0.0988(3) 0.9306(2) 0.49942(15) 0.0209(7) Uani 1 1 d . . . . .
N00A N 0.4010(3) 0.9310(2) 0.49787(15) 0.0226(7) Uani 1 1 d . . . . .
O00B O 0.7217(3) 0.8072(2) 0.29075(16) 0.0404(8) Uani 1 1 d . . . . .
O00C O -0.2603(3) 0.9424(2) 0.68479(15) 0.0394(8) Uani 1 1 d . . . . .
O00D O -0.2197(3) 0.7766(2) 0.69756(16) 0.0416(8) Uani 1 1 d . . . . .
O00E O -0.1884(4) 0.8504(3) 0.59227(15) 0.0444(9) Uani 1 1 d . . . . .
N00F N 0.3670(3) 0.7319(2) 0.43260(16) 0.0246(7) Uani 1 1 d . . . . .
N00G N 0.1377(3) 0.7243(2) 0.55656(16) 0.0259(7) Uani 1 1 d . . . . .
N00H N 0.4739(4) 0.6790(2) 0.44551(18) 0.0296(8) Uani 1 1 d . . . . .
N00I N 0.5218(4) 0.6528(3) 0.38614(18) 0.0303(8) Uani 1 1 d . . . . .
O00J O 0.6800(4) 0.8727(3) 0.39745(15) 0.0487(9) Uani 1 1 d . . . . .
N00K N -0.0137(4) 0.6383(3) 0.60005(18) 0.0342(9) Uani 1 1 d . . . . .
N00L N 0.0310(4) 0.6712(3) 0.54159(18) 0.0326(8) Uani 1 1 d . . . . .
C00M C 0.0226(4) 0.9466(3) 0.44530(19) 0.0229(8) Uani 1 1 d . . . . .
C00N C 0.4812(4) 0.9390(3) 0.55137(18) 0.0231(8) Uani 1 1 d . . . . .
C00O C -0.0759(4) 1.0160(3) 0.44619(19) 0.0237(8) Uani 1 1 d . . . . .
H00O H -0.128526 1.026062 0.407235 0.028 Uiso 1 1 calc R U . . .
C00P C 0.3489(4) 0.7388(3) 0.3650(2) 0.0252(9) Uani 1 1 d . . . . .
C00Q C 0.4201(4) 0.9916(3) 0.44640(19) 0.0246(9) Uani 1 1 d . . . . .
H00Q H 0.364901 0.986752 0.407858 0.030 Uiso 1 1 calc R U . . .
C00R C 0.1580(4) 0.7240(3) 0.6244(2) 0.0279(9) Uani 1 1 d . . . . .
C00S C 0.4483(4) 0.6877(3) 0.3348(2) 0.0288(9) Uani 1 1 d . . . . .
H00S H 0.462685 0.678644 0.288188 0.035 Uiso 1 1 calc R U . . .
C00T C 0.2693(4) 0.7814(3) 0.65270(19) 0.0271(9) Uani 1 1 d . . . . .
H00A H 0.235223 0.831248 0.683664 0.033 Uiso 1 1 calc R U . . .
H00B H 0.332393 0.739508 0.677334 0.033 Uiso 1 1 calc R U . . .
C00U C 0.0524(4) 0.8883(3) 0.38381(19) 0.0272(9) Uani 1 1 d . . . . .
H00C H -0.022277 0.843832 0.374126 0.033 Uiso 1 1 calc R U . . .
H00D H 0.064960 0.931095 0.344665 0.033 Uiso 1 1 calc R U . . .
C00V C 0.4561(4) 0.8724(3) 0.60922(19) 0.0258(9) Uani 1 1 d . . . . .
H00E H 0.529363 0.825051 0.613267 0.031 Uiso 1 1 calc R U . . .
H00F H 0.449990 0.909147 0.651584 0.031 Uiso 1 1 calc R U . . .
C00W C 0.0606(5) 0.6692(3) 0.6525(2) 0.0312(10) Uani 1 1 d . . . . .
H00W H 0.047613 0.655516 0.698631 0.037 Uiso 1 1 calc R U . . .
C00X C 0.2380(4) 0.7986(3) 0.33840(19) 0.0277(9) Uani 1 1 d . . . . .
H00G H 0.272910 0.851751 0.310453 0.033 Uiso 1 1 calc R U . . .
H00H H 0.176514 0.759143 0.310990 0.033 Uiso 1 1 calc R U . . .
C00Y C 0.6431(4) 0.5930(3) 0.3808(3) 0.0370(11) Uani 1 1 d . . . . .
H00I H 0.718488 0.627160 0.402270 0.044 Uiso 1 1 calc R U . . .
H00J H 0.665415 0.583748 0.332941 0.044 Uiso 1 1 calc R U . . .
C00Z C 0.6259(5) 0.4964(4) 0.4135(3) 0.0437(12) Uani 1 1 d . . . . .
H00K H 0.617344 0.505883 0.462486 0.052 Uiso 1 1 calc R U . . .
H00L H 0.707332 0.457831 0.405556 0.052 Uiso 1 1 calc R U . . .
C010 C -0.1371(5) 0.5797(3) 0.6019(2) 0.0373(11) Uani 1 1 d . . . . .
H01A H -0.153042 0.551262 0.557112 0.045 Uiso 1 1 calc R U . . .
H01B H -0.213890 0.621479 0.612927 0.045 Uiso 1 1 calc R U . . .
C011 C 0.5058(5) 0.4394(3) 0.3889(2) 0.0387(11) Uani 1 1 d . . . . .
H01C H 0.507858 0.375383 0.410661 0.046 Uiso 1 1 calc R U . . .
H01D H 0.424177 0.472504 0.404617 0.046 Uiso 1 1 calc R U . . .
C012 C -0.0193(5) 0.4254(4) 0.6351(3) 0.0446(12) Uani 1 1 d . . . . .
H01E H -0.057220 0.376571 0.604487 0.053 Uiso 1 1 calc R U . . .
H01F H 0.056550 0.456943 0.612164 0.053 Uiso 1 1 calc R U . . .
C013 C 0.4935(6) 0.4242(4) 0.3138(2) 0.0492(14) Uani 1 1 d . . . . .
H01G H 0.465236 0.484390 0.292503 0.074 Uiso 1 1 calc R U . . .
H01H H 0.427355 0.373985 0.304855 0.074 Uiso 1 1 calc R U . . .
H01I H 0.580058 0.404584 0.295572 0.074 Uiso 1 1 calc R U . . .
C014 C 0.0294(5) 0.3769(4) 0.6995(2) 0.0480(13) Uani 1 1 d . . . . .
H01J H 0.080963 0.319349 0.688130 0.072 Uiso 1 1 calc R U . . .
H01K H -0.047554 0.358628 0.726982 0.072 Uiso 1 1 calc R U . . .
H01L H 0.085768 0.421777 0.724639 0.072 Uiso 1 1 calc R U . . .
C015 C -0.1267(5) 0.5011(4) 0.6527(3) 0.0473(13) Uani 1 1 d . . . . .
H01M H -0.214185 0.468633 0.656568 0.057 Uiso 1 1 calc R U . . .
H01N H -0.105386 0.529761 0.696813 0.057 Uiso 1 1 calc R U . . .
O1 O -0.1583(14) 0.7413(9) 0.4460(6) 0.037(3) Uani 0.25 1 d G . P . .
H1A H -0.193306 0.798391 0.443222 0.056 Uiso 0.25 1 d G U P . .
H1B H -0.151039 0.730752 0.488823 0.056 Uiso 0.25 1 d G U P . .

loop_
_atom_site_aniso_label
_atom_site_aniso_U_11
_atom_site_aniso_U_22
_atom_site_aniso_U_33
_atom_site_aniso_U_23
_atom_site_aniso_U_13
_atom_site_aniso_U_12
Fe01 0.0240(4) 0.0205(3) 0.0195(3) 0.0006(2) 0.0007(3) 0.0000(2)
Cl02 0.0321(6) 0.0376(6) 0.0258(5) 0.0048(4) 0.0038(4) 0.0003(4)
Cl03 0.0333(6) 0.0358(5) 0.0277(5) -0.0043(4) 0.0014(4) -0.0016(4)
O004 0.0268(16) 0.0360(16) 0.0200(13) -0.0030(11) -0.0013(12) 0.0115(12)
O005 0.0259(16) 0.0370(16) 0.0227(14) 0.0074(11) -0.0008(12) -0.0085(12)
O006 0.0235(17) 0.0409(17) 0.0392(17) 0.0070(14) 0.0025(13) -0.0005(13)
O007 0.0306(18) 0.0408(18) 0.0388(17) -0.0081(14) 0.0032(14) -0.0031(14)
O008 0.0363(19) 0.0391(18) 0.0390(17) -0.0013(14) -0.0015(14) -0.0091(14)
N009 0.0214(18) 0.0214(15) 0.0199(15) -0.0011(12) 0.0007(13) -0.0033(13)
N00A 0.0222(18) 0.0235(16) 0.0222(16) -0.0009(12) 0.0018(13) 0.0013(13)
O00B 0.043(2) 0.0358(17) 0.0428(18) -0.0090(14) 0.0043(15) 0.0056(15)
O00C 0.0348(19) 0.0471(19) 0.0362(17) 0.0013(14) 0.0021(14) 0.0111(15)
O00D 0.042(2) 0.0428(19) 0.0405(18) 0.0104(15) 0.0022(15) -0.0074(15)
O00E 0.051(2) 0.058(2) 0.0239(16) -0.0013(15) 0.0023(14) -0.0040(18)
N00F 0.0243(19) 0.0221(16) 0.0274(17) 0.0000(13) -0.0026(14) 0.0032(14)
N00G 0.0251(19) 0.0241(17) 0.0286(17) 0.0004(13) -0.0023(14) -0.0012(14)
N00H 0.028(2) 0.0264(18) 0.0348(19) 0.0002(14) 0.0012(16) 0.0033(15)
N00I 0.026(2) 0.0278(18) 0.0371(19) -0.0021(15) 0.0032(16) 0.0055(15)
O00J 0.060(2) 0.060(2) 0.0252(16) 0.0025(15) 0.0018(15) -0.0029(18)
N00K 0.031(2) 0.035(2) 0.037(2) 0.0055(16) 0.0032(16) -0.0068(16)
N00L 0.030(2) 0.0327(19) 0.035(2) 0.0068(15) -0.0029(16) -0.0061(16)
C00M 0.020(2) 0.025(2) 0.0238(19) -0.0018(15) 0.0022(16) -0.0006(16)
C00N 0.027(2) 0.0200(18) 0.0221(18) 0.0002(14) 0.0007(16) -0.0009(16)
C00O 0.026(2) 0.0231(19) 0.0219(18) 0.0002(15) -0.0007(16) 0.0031(16)
C00P 0.026(2) 0.0201(19) 0.029(2) -0.0014(15) 0.0038(17) -0.0023(16)
C00Q 0.027(2) 0.0243(19) 0.0229(19) -0.0002(15) -0.0025(17) -0.0011(16)
C00R 0.030(2) 0.025(2) 0.029(2) 0.0036(16) 0.0015(18) 0.0028(17)
C00S 0.034(2) 0.025(2) 0.028(2) -0.0032(16) 0.0019(18) 0.0023(17)
C00T 0.034(2) 0.0247(19) 0.0228(19) 0.0066(15) 0.0034(17) -0.0089(17)
C00U 0.027(2) 0.031(2) 0.0230(19) -0.0063(16) -0.0037(17) 0.0037(17)
C00V 0.027(2) 0.028(2) 0.0221(19) 0.0052(16) -0.0019(16) -0.0078(17)
C00W 0.033(3) 0.031(2) 0.029(2) 0.0044(17) 0.0034(19) -0.0030(18)
C00X 0.030(2) 0.031(2) 0.0226(19) -0.0054(16) 0.0020(17) 0.0067(18)
C00Y 0.024(2) 0.034(2) 0.053(3) 0.001(2) 0.008(2) 0.0066(19)
C00Z 0.039(3) 0.040(3) 0.053(3) 0.005(2) 0.006(2) 0.010(2)
C010 0.024(2) 0.038(2) 0.049(3) 0.006(2) -0.003(2) -0.008(2)
C011 0.040(3) 0.032(2) 0.044(3) 0.002(2) 0.001(2) 0.005(2)
C012 0.037(3) 0.036(3) 0.060(3) -0.004(2) 0.001(2) -0.001(2)
C013 0.066(4) 0.041(3) 0.041(3) 0.003(2) 0.009(3) 0.010(3)
C014 0.045(3) 0.057(3) 0.042(3) -0.006(2) 0.003(2) -0.017(3)
C015 0.045(3) 0.047(3) 0.050(3) 0.006(2) 0.004(2) -0.007(2)
O1 0.040(8) 0.040(7) 0.031(6) 0.002(5) -0.018(6) 0.002(6)

loop_
_atom_type_symbol
_atom_type_description
_atom_type_scat_dispersion_real
_atom_type_scat_dispersion_imag
_atom_type_scat_source
C C 0.0181 0.0091 'International Tables Vol C Tables 4.2.6.8 and 6.1.1.4'
H H 0.0000 0.0000 'International Tables Vol C Tables 4.2.6.8 and 6.1.1.4'
Cl Cl 0.3639 0.7018 'International Tables Vol C Tables 4.2.6.8 and 6.1.1.4'
Fe Fe -1.1336 3.1974 'International Tables Vol C Tables 4.2.6.8 and 6.1.1.4'
N N 0.0311 0.0180 'International Tables Vol C Tables 4.2.6.8 and 6.1.1.4'
O O 0.0492 0.0322 'International Tables Vol C Tables 4.2.6.8 and 6.1.1.4'

loop_
_geom_angle_atom_site_label_1
_geom_angle_atom_site_label_2
_geom_angle_atom_site_label_3
_geom_angle
_geom_angle_site_symmetry_1
_geom_angle_site_symmetry_3
_geom_angle_publ_flag
O004 Fe01 O005 172.12(12) . . ?
O004 Fe01 N009 72.18(11) . . ?
O004 Fe01 N00A 101.38(12) . . ?
O005 Fe01 N009 102.82(12) . . ?
O005 Fe01 N00A 72.10(11) . . ?
N00A Fe01 N009 88.87(13) . . ?
N00F Fe01 O004 73.08(11) . . ?
N00F Fe01 O005 110.98(12) . . ?
N00F Fe01 N009 144.68(12) . . ?
N00F Fe01 N00A 91.90(12) . . ?
N00G Fe01 O004 113.15(13) . . ?
N00G Fe01 O005 72.74(12) . . ?
N00G Fe01 N009 93.27(12) . . ?
N00G Fe01 N00A 144.35(13) . . ?
N00G Fe01 N00F 106.00(14) . . ?
O006 Cl02 O00C 108.8(2) . . ?
O006 Cl02 O00D 109.96(19) . . ?
O00C Cl02 O00D 109.1(2) . . ?
O00E Cl02 O006 109.6(2) . . ?
O00E Cl02 O00C 109.7(2) . . ?
O00E Cl02 O00D 109.7(2) . . ?
O008 Cl03 O007 108.8(2) . . ?
O00B Cl03 O007 109.84(19) . . ?
O00B Cl03 O008 109.09(19) . . ?
O00J Cl03 O007 109.4(2) . . ?
O00J Cl03 O008 109.8(2) . . ?
O00J Cl03 O00B 109.9(2) . . ?
C00U O004 Fe01 122.0(2) . . ?
C00U O004 C00X 115.4(3) . . ?
C00X O004 Fe01 122.5(2) . . ?
C00T O005 Fe01 122.8(2) . . ?
C00V O005 Fe01 121.6(2) . . ?
C00V O005 C00T 115.6(3) . . ?
C00M N009 Fe01 119.6(2) . . ?
C00O N009 Fe01 122.6(3) 3_576 . ?
C00O N009 C00M 117.7(3) 3_576 . ?
C00N N00A Fe01 119.4(3) . . ?
C00N N00A C00Q 118.1(3) . . ?
C00Q N00A Fe01 122.5(3) . . ?
N00H N00F Fe01 130.6(3) . . ?
N00H N00F C00P 109.8(3) . . ?
C00P N00F Fe01 118.7(3) . . ?
N00L N00G Fe01 130.3(3) . . ?
N00L N00G C00R 109.8(3) . . ?
C00R N00G Fe01 119.0(3) . . ?
N00F N00H N00I 105.7(3) . . ?
N00H N00I C00S 112.4(3) . . ?
N00H N00I C00Y 121.0(4) . . ?
C00S N00I C00Y 126.6(4) . . ?
N00L N00K C00W 112.5(4) . . ?
N00L N00K C010 119.4(4) . . ?
C00W N00K C010 127.9(4) . . ?
N00K N00L N00G 105.3(3) . . ?
N009 C00M C00O 120.8(3) . . ?
N009 C00M C00U 117.1(3) . . ?
C00O C00M C00U 122.0(4) . . ?
N00A C00N C00Q 120.9(3) . 3_676 ?
N00A C00N C00V 117.4(3) . . ?
C00Q C00N C00V 121.7(4) 3_676 . ?
N009 C00O C00M 121.4(4) 3_576 . ?
N009 C00O H00O 119.3 3_576 . ?
C00M C00O H00O 119.3 . . ?
N00F C00P C00S 107.7(4) . . ?
N00F C00P C00X 119.5(3) . . ?
C00S C00P C00X 132.8(4) . . ?
N00A C00Q C00N 121.0(4) . 3_676 ?
N00A C00Q H00Q 119.5 . . ?
C00N C00Q H00Q 119.5 3_676 . ?
N00G C00R C00T 119.1(3) . . ?
C00W C00R N00G 107.6(4) . . ?
C00W C00R C00T 133.3(4) . . ?
N00I C00S C00P 104.5(4) . . ?
N00I C00S H00S 127.8 . . ?
C00P C00S H00S 127.8 . . ?
O005 C00T C00R 105.1(3) . . ?
O005 C00T H00A 110.7 . . ?
O005 C00T H00B 110.7 . . ?
C00R C00T H00A 110.7 . . ?
C00R C00T H00B 110.7 . . ?
H00A C00T H00B 108.8 . . ?
O004 C00U C00M 107.2(3) . . ?
O004 C00U H00C 110.3 . . ?
O004 C00U H00D 110.3 . . ?
C00M C00U H00C 110.3 . . ?
C00M C00U H00D 110.3 . . ?
H00C C00U H00D 108.5 . . ?
O005 C00V C00N 106.7(3) . . ?
O005 C00V H00E 110.4 . . ?
O005 C00V H00F 110.4 . . ?
C00N C00V H00E 110.4 . . ?
C00N C00V H00F 110.4 . . ?
H00E C00V H00F 108.6 . . ?
N00K C00W C00R 104.8(4) . . ?
N00K C00W H00W 127.6 . . ?
C00R C00W H00W 127.6 . . ?
O004 C00X C00P 105.1(3) . . ?
O004 C00X H00G 110.7 . . ?
O004 C00X H00H 110.7 . . ?
C00P C00X H00G 110.7 . . ?
C00P C00X H00H 110.7 . . ?
H00G C00X H00H 108.8 . . ?
N00I C00Y H00I 109.2 . . ?
N00I C00Y H00J 109.2 . . ?
N00I C00Y C00Z 112.1(4) . . ?
H00I C00Y H00J 107.9 . . ?
C00Z C00Y H00I 109.2 . . ?
C00Z C00Y H00J 109.2 . . ?
C00Y C00Z H00K 108.6 . . ?
C00Y C00Z H00L 108.6 . . ?
C00Y C00Z C011 114.6(4) . . ?
H00K C00Z H00L 107.6 . . ?
C011 C00Z H00K 108.6 . . ?
C011 C00Z H00L 108.6 . . ?
N00K C010 H01A 109.4 . . ?
N00K C010 H01B 109.4 . . ?
N00K C010 C015 111.1(4) . . ?
H01A C010 H01B 108.0 . . ?
C015 C010 H01A 109.4 . . ?
C015 C010 H01B 109.4 . . ?
C00Z C011 H01C 108.0 . . ?
C00Z C011 H01D 108.0 . . ?
H01C C011 H01D 107.3 . . ?
C013 C011 C00Z 117.0(4) . . ?
C013 C011 H01C 108.0 . . ?
C013 C011 H01D 108.0 . . ?
H01E C012 H01F 108.3 . . ?
C014 C012 H01E 109.8 . . ?
C014 C012 H01F 109.8 . . ?
C014 C012 C015 109.3(4) . . ?
C015 C012 H01E 109.8 . . ?
C015 C012 H01F 109.8 . . ?
C011 C013 H01G 109.5 . . ?
C011 C013 H01H 109.5 . . ?
C011 C013 H01I 109.5 . . ?
H01G C013 H01H 109.5 . . ?
H01G C013 H01I 109.5 . . ?
H01H C013 H01I 109.5 . . ?
C012 C014 H01J 109.5 . . ?
C012 C014 H01K 109.5 . . ?
C012 C014 H01L 109.5 . . ?
H01J C014 H01K 109.5 . . ?
H01J C014 H01L 109.5 . . ?
H01K C014 H01L 109.5 . . ?
C010 C015 C012 113.1(4) . . ?
C010 C015 H01M 109.0 . . ?
C010 C015 H01N 109.0 . . ?
C012 C015 H01M 109.0 . . ?
C012 C015 H01N 109.0 . . ?
H01M C015 H01N 107.8 . . ?
H1A O1 H1B 104.5 . . ?

loop_
_geom_bond_atom_site_label_1
_geom_bond_atom_site_label_2
_geom_bond_distance
_geom_bond_site_symmetry_2
_geom_bond_publ_flag
Fe01 O004 2.152(3) . ?
Fe01 O005 2.154(3) . ?
Fe01 N009 2.165(3) . ?
Fe01 N00A 2.165(3) . ?
Fe01 N00F 2.116(3) . ?
Fe01 N00G 2.115(3) . ?
Cl02 O006 1.443(3) . ?
Cl02 O00C 1.445(3) . ?
Cl02 O00D 1.446(3) . ?
Cl02 O00E 1.440(3) . ?
Cl03 O007 1.454(3) . ?
Cl03 O008 1.448(3) . ?
Cl03 O00B 1.443(3) . ?
Cl03 O00J 1.432(3) . ?
O004 C00U 1.420(5) . ?
O004 C00X 1.440(4) . ?
O005 C00T 1.438(4) . ?
O005 C00V 1.424(5) . ?
N009 C00M 1.342(5) . ?
N009 C00O 1.334(5) 3_576 ?
N00A C00N 1.341(5) . ?
N00A C00Q 1.343(5) . ?
N00F N00H 1.326(5) . ?
N00F C00P 1.364(5) . ?
N00G N00L 1.335(5) . ?
N00G C00R 1.369(5) . ?
N00H N00I 1.329(5) . ?
N00I C00S 1.352(6) . ?
N00I C00Y 1.477(5) . ?
N00K N00L 1.331(5) . ?
N00K C00W 1.354(6) . ?
N00K C010 1.482(5) . ?
C00M C00O 1.381(5) . ?
C00M C00U 1.501(5) . ?
C00N C00Q 1.383(6) 3_676 ?
C00N C00V 1.502(5) . ?
C00O H00O 0.9500 . ?
C00P C00S 1.365(6) . ?
C00P C00X 1.487(6) . ?
C00Q H00Q 0.9500 . ?
C00R C00T 1.484(6) . ?
C00R C00W 1.359(6) . ?
C00S H00S 0.9500 . ?
C00T H00A 0.9900 . ?
C00T H00B 0.9900 . ?
C00U H00C 0.9900 . ?
C00U H00D 0.9900 . ?
C00V H00E 0.9900 . ?
C00V H00F 0.9900 . ?
C00W H00W 0.9500 . ?
C00X H00G 0.9900 . ?
C00X H00H 0.9900 . ?
C00Y H00I 0.9900 . ?
C00Y H00J 0.9900 . ?
C00Y C00Z 1.503(6) . ?
C00Z H00K 0.9900 . ?
C00Z H00L 0.9900 . ?
C00Z C011 1.523(7) . ?
C010 H01A 0.9900 . ?
C010 H01B 0.9900 . ?
C010 C015 1.494(7) . ?
C011 H01C 0.9900 . ?
C011 H01D 0.9900 . ?
C011 C013 1.519(6) . ?
C012 H01E 0.9900 . ?
C012 H01F 0.9900 . ?
C012 C014 1.531(7) . ?
C012 C015 1.546(7) . ?
C013 H01G 0.9800 . ?
C013 H01H 0.9800 . ?
C013 H01I 0.9800 . ?
C014 H01J 0.9800 . ?
C014 H01K 0.9800 . ?
C014 H01L 0.9800 . ?
C015 H01M 0.9900 . ?
C015 H01N 0.9900 . ?
O1 H1A 0.8701 . ?
O1 H1B 0.8699 . ?

loop_
_geom_torsion_atom_site_label_1
_geom_torsion_atom_site_label_2
_geom_torsion_atom_site_label_3
_geom_torsion_atom_site_label_4
_geom_torsion
_geom_torsion_site_symmetry_1
_geom_torsion_site_symmetry_2
_geom_torsion_site_symmetry_3
_geom_torsion_site_symmetry_4
_geom_torsion_publ_flag
Fe01 O004 C00U C00M 14.7(4) . . . . ?
Fe01 O004 C00X C00P 9.1(4) . . . . ?
Fe01 O005 C00T C00R 9.3(4) . . . . ?
Fe01 O005 C00V C00N 18.5(4) . . . . ?
Fe01 N009 C00M C00O 179.1(3) . . . . ?
Fe01 N009 C00M C00U -2.9(5) . . . . ?
Fe01 N00A C00N C00Q 179.0(3) . . . 3_676 ?
Fe01 N00A C00N C00V -3.1(5) . . . . ?
Fe01 N00A C00Q C00N -179.0(3) . . . 3_676 ?
Fe01 N00F N00H N00I -169.0(3) . . . . ?
Fe01 N00F C00P C00S 170.6(3) . . . . ?
Fe01 N00F C00P C00X -7.1(5) . . . . ?
Fe01 N00G N00L N00K -169.2(3) . . . . ?
Fe01 N00G C00R C00T -7.6(5) . . . . ?
Fe01 N00G C00R C00W 170.3(3) . . . . ?
N009 C00M C00O N009 -0.1(6) . . . 3_576 ?
N009 C00M C00U O004 -7.1(5) . . . . ?
N00A C00N C00V O005 -9.3(5) . . . . ?
N00F N00H N00I C00S 0.1(5) . . . . ?
N00F N00H N00I C00Y 179.4(4) . . . . ?
N00F C00P C00S N00I -0.2(4) . . . . ?
N00F C00P C00X O004 -1.1(5) . . . . ?
N00G C00R C00T O005 -0.9(5) . . . . ?
N00G C00R C00W N00K 0.3(5) . . . . ?
N00H N00F C00P C00S 0.3(5) . . . . ?
N00H N00F C00P C00X -177.3(3) . . . . ?
N00H N00I C00S C00P 0.1(5) . . . . ?
N00H N00I C00Y C00Z 61.6(6) . . . . ?
N00I C00Y C00Z C011 54.2(6) . . . . ?
N00K C010 C015 C012 -65.6(6) . . . . ?
N00L N00G C00R C00T -178.0(4) . . . . ?
N00L N00G C00R C00W -0.1(5) . . . . ?
N00L N00K C00W C00R -0.5(5) . . . . ?
N00L N00K C010 C015 142.6(4) . . . . ?
C00N N00A C00Q C00N -0.5(6) . . . 3_676 ?
C00O N009 C00M C00O 0.0(6) 3_576 . . . ?
C00O N009 C00M C00U 178.1(3) 3_576 . . . ?
C00O C00M C00U O004 170.9(4) . . . . ?
C00P N00F N00H N00I -0.3(4) . . . . ?
C00Q N00A C00N C00Q 0.5(6) . . . 3_676 ?
C00Q N00A C00N C00V 178.4(3) . . . . ?
C00Q C00N C00V O005 168.6(4) 3_676 . . . ?
C00R N00G N00L N00K -0.2(4) . . . . ?
C00S N00I C00Y C00Z -119.2(5) . . . . ?
C00S C00P C00X O004 -178.0(4) . . . . ?
C00T O005 C00V C00N -161.1(3) . . . . ?
C00T C00R C00W N00K 177.8(4) . . . . ?
C00U O004 C00X C00P -174.3(3) . . . . ?
C00U C00M C00O N009 -178.0(4) . . . 3_576 ?
C00V O005 C00T C00R -171.1(3) . . . . ?
C00W N00K N00L N00G 0.4(5) . . . . ?
C00W N00K C010 C015 -41.3(6) . . . . ?
C00W C00R C00T O005 -178.2(4) . . . . ?
C00X O004 C00U C00M -161.9(3) . . . . ?
C00X C00P C00S N00I 177.0(4) . . . . ?
C00Y N00I C00S C00P -179.2(4) . . . . ?
C00Y C00Z C011 C013 53.3(6) . . . . ?
C010 N00K N00L N00G 177.1(4) . . . . ?
C010 N00K C00W C00R -176.8(4) . . . . ?
C014 C012 C015 C010 154.6(4) . . . . ?
